data_1523138
loop_
_publ_author_name
'Zeng Xiangxin'
'Zhu Jiaxuan'
'Yang Jilian'
'Zhou Huiming'
'Shamg Bai-shen'
'Jin Lan'

_publ_section_title
;
 Neutron diffraction studies of Y (Mn1-x Cox)12
;
_journal_name_full
;
Proc. 8th Int. Workshop Rare-Earth Magnets Their Applications
;
_journal_page_first 671
_journal_page_last 682
_journal_volume 1985
_journal_year 1985
_chemical_formula_sum 'Mn12 Y'
_space_group_IT_number 139
_symmetry_space_group_name_Hall '-I 4 2'
_symmetry_space_group_name_H-M 'I 4/m m m'
_cell_angle_alpha 90
_cell_angle_beta 90
_cell_angle_gamma 90
_cell_formula_units_Z 2
_cell_length_a 8.597
_cell_length_b 8.597
_cell_length_c 4.7637
_cell_volume 352.077
_citation_journal_id_ASTM 55EUAA
_cod_data_source_file ZengXiangxin_55EUAA_1985_1192.cif
_cod_data_source_block Mn12Y1
_cod_original_cell_volume 352.0775
_cod_original_formula_sum 'Mn12 Y1'
_cod_database_code 1523138

loop_
_symmetry_equiv_pos_as_xyz
x,y,z
-y,x,z
-x,-y,z
y,-x,z
x,-y,-z
y,x,-z
-x,y,-z
-y,-x,-z
-x,-y,-z
y,-x,-z
x,y,-z
-y,x,-z
-x,y,z
-y,-x,z
x,-y,z
y,x,z
x+1/2,y+1/2,z+1/2
-y+1/2,x+1/2,z+1/2
-x+1/2,-y+1/2,z+1/2
y+1/2,-x+1/2,z+1/2
x+1/2,-y+1/2,-z+1/2
y+1/2,x+1/2,-z+1/2
-x+1/2,y+1/2,-z+1/2
-y+1/2,-x+1/2,-z+1/2
-x+1/2,-y+1/2,-z+1/2
y+1/2,-x+1/2,-z+1/2
x+1/2,y+1/2,-z+1/2
-y+1/2,x+1/2,-z+1/2
-x+1/2,y+1/2,z+1/2
-y+1/2,-x+1/2,z+1/2
x+1/2,-y+1/2,z+1/2
y+1/2,x+1/2,z+1/2

loop_
_atom_site_label
_atom_site_type_symbol
_atom_site_fract_x
_atom_site_fract_y
_atom_site_fract_z
_atom_site_occupancy
_atom_site_U_iso_or_equiv
Mn3 Mn 0.277 0.5 0 1 0.0
Y1 Y 0 0 0 1 0.0
Mn1 Mn 0.25 0.25 0.25 1 0.0
Mn2 Mn 0.361 0 0 1 0.0
